data_4087092
loop_
_publ_author_name
'Man\&sen, Manfred'
'Lauterbach, Nicolai'
'Woriescheck, Tim'
'Schmidtmann, Marc'
'Beckhaus, R\"udiger'

_publ_section_title
;
 Reactions of Secondary Amines with Bis(\h5:\h1-pentafulvene)titanium
 Complexes: Formation of Titanium Amides and Titanaaziridines
;
_journal_issue 4
_journal_name_full Organometallics
_journal_page_first 867
_journal_paper_doi 10.1021/acs.organomet.6b00915
_journal_volume 36
_journal_year 2017
_chemical_absolute_configuration ad
_chemical_formula_structural Ti(C20H18)(C20H19)(C7H8N)
_chemical_formula_sum 'C47 H45 N Ti'
_chemical_formula_weight 671.74
_space_group_crystal_system orthorhombic
_space_group_IT_number 19
_space_group_name_Hall 'P 2ac 2ab'
_space_group_name_H-M_alt 'P 21 21 21'
_symmetry_space_group_name_Hall 'P 2ac 2ab'
_symmetry_space_group_name_H-M 'P 21 21 21'
_atom_sites_solution_hydrogens difmap
_atom_sites_solution_primary direct
_atom_sites_solution_secondary difmap
_audit_creation_method SHELXL-2014/7
_cell_angle_alpha 90
_cell_angle_beta 90
_cell_angle_gamma 90
_cell_formula_units_Z 4
_cell_length_a 8.6572(2)
_cell_length_b 18.3541(4)
_cell_length_c 23.1244(5)
_cell_measurement_reflns_used 4544
_cell_measurement_temperature 153(2)
_cell_measurement_theta_max 21.70
_cell_measurement_theta_min 2.51
_cell_volume 3674.35(14)
_computing_cell_refinement 'Bruker SAINT'
_computing_data_collection 'Bruker APEX2'
_computing_data_reduction 'Bruker SAINT'
_computing_structure_refinement 'SHELXL-2014/7 (Sheldrick, 2014)'
_computing_structure_solution 'SHELXS-97 (Sheldrick, 2008)'
_diffrn_ambient_temperature 153(2)
_diffrn_measured_fraction_theta_full 0.998
_diffrn_measured_fraction_theta_max 0.997
_diffrn_measurement_device_type 'Bruker APEX-II CCD'
_diffrn_measurement_method '\f and \w scans'
_diffrn_radiation_type MoK\a
_diffrn_radiation_wavelength 0.71073
_diffrn_reflns_av_R_equivalents 0.0850
_diffrn_reflns_av_unetI/netI 0.0939
_diffrn_reflns_Laue_measured_fraction_full 0.998
_diffrn_reflns_Laue_measured_fraction_max 0.997
_diffrn_reflns_limit_h_max 11
_diffrn_reflns_limit_h_min -11
_diffrn_reflns_limit_k_max 24
_diffrn_reflns_limit_k_min -24
_diffrn_reflns_limit_l_max 30
_diffrn_reflns_limit_l_min -30
_diffrn_reflns_number 43587
_diffrn_reflns_point_group_measured_fraction_full 0.999
_diffrn_reflns_point_group_measured_fraction_max 0.994
_diffrn_reflns_theta_full 25.242
_diffrn_reflns_theta_max 28.072
_diffrn_reflns_theta_min 2.746
_diffrn_source 'sealed tube'
_exptl_absorpt_coefficient_mu 0.267
_exptl_absorpt_correction_T_max 0.9899
_exptl_absorpt_correction_T_min 0.9282
_exptl_absorpt_correction_type numerical
_exptl_absorpt_process_details 'Bruker SADABS'
_exptl_crystal_colour brown
_exptl_crystal_density_diffrn 1.214
_exptl_crystal_description plate
_exptl_crystal_F_000 1424
_exptl_crystal_size_max 0.280
_exptl_crystal_size_mid 0.200
_exptl_crystal_size_min 0.040
_refine_diff_density_max 0.232
_refine_diff_density_min -0.243
_refine_diff_density_rms 0.051
_refine_ls_abs_structure_details
;
 Flack x determined using 1905 quotients [(I+)-(I-)]/[(I+)+(I-)]
 (Parsons, Flack and Wagner, Acta Cryst. B69 (2013) 249-259).
;
_refine_ls_abs_structure_Flack 0.038(14)
_refine_ls_extinction_method none
_refine_ls_goodness_of_fit_ref 1.001
_refine_ls_hydrogen_treatment constr
_refine_ls_matrix_type full
_refine_ls_number_parameters 447
_refine_ls_number_reflns 8885
_refine_ls_number_restraints 0
_refine_ls_restrained_S_all 1.001
_refine_ls_R_factor_all 0.1057
_refine_ls_R_factor_gt 0.0465
_refine_ls_shift/su_max 0.001
_refine_ls_shift/su_mean 0.000
_refine_ls_structure_factor_coef Fsqd
_refine_ls_weighting_details 'w=1/[\s^2^(Fo^2^)+(0.0400P)^2^+0.0400P] where P=(Fo^2^+2Fc^2^)/3'
_refine_ls_weighting_scheme calc
_refine_ls_wR_factor_gt 0.0810
_refine_ls_wR_factor_ref 0.0980
_reflns_Friedel_coverage 0.786
_reflns_Friedel_fraction_full 1.000
_reflns_Friedel_fraction_max 0.991
_reflns_number_gt 5640
_reflns_number_total 8885
_reflns_threshold_expression 'I > 2\s(I)'
_cod_data_source_file om6b00915_si_002.cif
_cod_data_source_block 2a
_cod_database_code 4087092
_shelx_shelxl_version_number 2014/7
_shelx_space_group_comment
;
The symmetry employed for this shelxl refinement is uniquely defined
by the following loop, which should always be used as a source of
symmetry information in preference to the above space-group names.
They are only intended as comments.
;
_shelx_estimated_absorpt_t_min 0.929
_shelx_estimated_absorpt_t_max 0.989

loop_
_space_group_symop_operation_xyz
'x, y, z'
'-x+1/2, -y, z+1/2'
'x+1/2, -y+1/2, -z'
'-x, y+1/2, -z+1/2'

loop_
_atom_site_label
_atom_site_type_symbol
_atom_site_fract_x
_atom_site_fract_y
_atom_site_fract_z
_atom_site_U_iso_or_equiv
_atom_site_adp_type
_atom_site_occupancy
_atom_site_site_symmetry_order
_atom_site_calc_flag
_atom_site_refinement_flags_posn
_atom_site_refinement_flags_adp
Ti1 Ti 0.31064(7) 0.41341(3) 0.77192(3) 0.02464(15) Uani 1 1 d . .
N1 N 0.2159(3) 0.38564(14) 0.69700(12) 0.0264(7) Uani 1 1 d . .
C1 C 0.0965(5) 0.3301(2) 0.68650(18) 0.0431(10) Uani 1 1 d . .
H1A H 0.0043 0.3533 0.6703 0.065 Uiso 1 1 calc R U
H1B H 0.0700 0.3061 0.7231 0.065 Uiso 1 1 calc R U
H1C H 0.1360 0.2937 0.6592 0.065 Uiso 1 1 calc R U
C2 C 0.2450(4) 0.4186(2) 0.64131(14) 0.0261(8) Uani 1 1 d . .
C3 C 0.1853(5) 0.4868(2) 0.62939(16) 0.0343(9) Uani 1 1 d . .
H3 H 0.1260 0.5113 0.6580 0.041 Uiso 1 1 calc R U
C4 C 0.2105(5) 0.5198(2) 0.57670(17) 0.0463(11) Uani 1 1 d . .
H4 H 0.1691 0.5668 0.5693 0.056 Uiso 1 1 calc R U
C5 C 0.2957(5) 0.4848(3) 0.53484(17) 0.0503(11) Uani 1 1 d . .
H5 H 0.3143 0.5077 0.4987 0.060 Uiso 1 1 calc R U
C6 C 0.3539(4) 0.4163(3) 0.54574(17) 0.0492(11) Uani 1 1 d . .
H6 H 0.4120 0.3920 0.5168 0.059 Uiso 1 1 calc R U
C7 C 0.3284(4) 0.3826(2) 0.59853(17) 0.0387(10) Uani 1 1 d . .
H7 H 0.3678 0.3351 0.6055 0.046 Uiso 1 1 calc R U
C8 C 0.5616(3) 0.40908(19) 0.76830(15) 0.0263(7) Uani 1 1 d . .
C9 C 0.5301(4) 0.46286(19) 0.81224(17) 0.0310(9) Uani 1 1 d . .
H9 H 0.5523 0.4580 0.8523 0.037 Uiso 1 1 calc R U
C10 C 0.4614(4) 0.5235(2) 0.78596(16) 0.0339(9) Uani 1 1 d . .
H10 H 0.4252 0.5656 0.8056 0.041 Uiso 1 1 calc R U
C11 C 0.4545(4) 0.51196(18) 0.72636(18) 0.0314(8) Uani 1 1 d . .
H11 H 0.4138 0.5448 0.6985 0.038 Uiso 1 1 calc R U
C12 C 0.5185(4) 0.44326(19) 0.71487(15) 0.0277(9) Uani 1 1 d . .
H12 H 0.5312 0.4226 0.6775 0.033 Uiso 1 1 calc R U
C13 C 0.5346(4) 0.33197(19) 0.77668(16) 0.0276(8) Uani 1 1 d . .
C14 C 0.5814(4) 0.29622(19) 0.83203(15) 0.0287(8) Uani 1 1 d . .
C15 C 0.5232(4) 0.2280(2) 0.84838(16) 0.0336(9) Uani 1 1 d . .
H15 H 0.4541 0.2032 0.8233 0.040 Uiso 1 1 calc R U
C16 C 0.5644(5) 0.1960(2) 0.90060(17) 0.0419(10) Uani 1 1 d . .
H16 H 0.5217 0.1501 0.9108 0.050 Uiso 1 1 calc R U
C17 C 0.6674(5) 0.2301(2) 0.93841(17) 0.0427(10) Uani 1 1 d . .
C18 C 0.7295(5) 0.2960(2) 0.92116(17) 0.0454(11) Uani 1 1 d . .
H18 H 0.8021 0.3198 0.9455 0.054 Uiso 1 1 calc R U
C19 C 0.6881(5) 0.3279(2) 0.86921(16) 0.0376(9) Uani 1 1 d . .
H19 H 0.7342 0.3729 0.8586 0.045 Uiso 1 1 calc R U
C20 C 0.7071(7) 0.1965(2) 0.99622(17) 0.0636(14) Uani 1 1 d . .
H20A H 0.6559 0.1491 0.9998 0.095 Uiso 1 1 calc R U
H20B H 0.6719 0.2287 1.0274 0.095 Uiso 1 1 calc R U
H20C H 0.8192 0.1900 0.9990 0.095 Uiso 1 1 calc R U
C21 C 0.5483(4) 0.28453(17) 0.72402(15) 0.0259(8) Uani 1 1 d . .
C22 C 0.6786(4) 0.29092(19) 0.68917(16) 0.0337(9) Uani 1 1 d . .
H22 H 0.7564 0.3252 0.6992 0.040 Uiso 1 1 calc R U
C23 C 0.6974(5) 0.2484(2) 0.64016(16) 0.0414(10) Uani 1 1 d . .
H23 H 0.7873 0.2543 0.6171 0.050 Uiso 1 1 calc R U
C24 C 0.5873(5) 0.1976(2) 0.62432(17) 0.0402(10) Uani 1 1 d . .
C25 C 0.4577(5) 0.1907(2) 0.65904(16) 0.0371(10) Uani 1 1 d . .
H25 H 0.3808 0.1559 0.6491 0.045 Uiso 1 1 calc R U
C26 C 0.4378(4) 0.23328(19) 0.70796(15) 0.0307(9) Uani 1 1 d . .
H26 H 0.3475 0.2274 0.7308 0.037 Uiso 1 1 calc R U
C27 C 0.6085(6) 0.1523(3) 0.57038(19) 0.0639(14) Uani 1 1 d . .
H27A H 0.5415 0.1093 0.5723 0.096 Uiso 1 1 calc R U
H27B H 0.7165 0.1367 0.5674 0.096 Uiso 1 1 calc R U
H27C H 0.5812 0.1814 0.5364 0.096 Uiso 1 1 calc R U
C28 C 0.1223(4) 0.4683(2) 0.83401(16) 0.0292(9) Uani 1 1 d . .
C29 C 0.0511(4) 0.4091(2) 0.80587(15) 0.0329(8) Uani 1 1 d . .
H29 H -0.0322 0.4125 0.7792 0.039 Uiso 1 1 calc R U
C30 C 0.1234(4) 0.3442(2) 0.82362(16) 0.0340(9) Uani 1 1 d . .
H30 H 0.0977 0.2965 0.8111 0.041 Uiso 1 1 calc R U
C31 C 0.2407(4) 0.3626(2) 0.86325(16) 0.0364(10) Uani 1 1 d . .
H31 H 0.3096 0.3298 0.8817 0.044 Uiso 1 1 calc R U
C32 C 0.2366(4) 0.4378(2) 0.87030(16) 0.0326(9) Uani 1 1 d . .
H32 H 0.3012 0.4647 0.8958 0.039 Uiso 1 1 calc R U
C33 C 0.0725(4) 0.54766(19) 0.83690(15) 0.0292(8) Uani 1 1 d . .
H33 H 0.1673 0.5758 0.8475 0.035 Uiso 1 1 calc R U
C34 C 0.0182(4) 0.57900(19) 0.77944(16) 0.0300(8) Uani 1 1 d . .
C35 C 0.1111(4) 0.62818(19) 0.74964(16) 0.0305(9) Uani 1 1 d . .
H35 H 0.2061 0.6434 0.7663 0.037 Uiso 1 1 calc R U
C36 C 0.0676(4) 0.65530(19) 0.69631(16) 0.0332(9) Uani 1 1 d . .
H36 H 0.1331 0.6891 0.6771 0.040 Uiso 1 1 calc R U
C37 C -0.0700(4) 0.63414(19) 0.67023(16) 0.0328(9) Uani 1 1 d . .
C38 C -0.1643(4) 0.5863(2) 0.70064(16) 0.0348(9) Uani 1 1 d . .
H38 H -0.2599 0.5717 0.6842 0.042 Uiso 1 1 calc R U
C39 C -0.1220(4) 0.5597(2) 0.75429(16) 0.0338(9) Uani 1 1 d . .
H39 H -0.1897 0.5276 0.7743 0.041 Uiso 1 1 calc R U
C40 C -0.1129(5) 0.6598(2) 0.61066(17) 0.0443(11) Uani 1 1 d . .
H40A H -0.0314 0.6916 0.5957 0.067 Uiso 1 1 calc R U
H40B H -0.2104 0.6867 0.6124 0.067 Uiso 1 1 calc R U
H40C H -0.1248 0.6176 0.5850 0.067 Uiso 1 1 calc R U
C41 C -0.0421(4) 0.5596(2) 0.88648(16) 0.0319(9) Uani 1 1 d . .
C42 C -0.1064(4) 0.5031(2) 0.91805(17) 0.0415(10) Uani 1 1 d . .
H42 H -0.0848 0.4542 0.9072 0.050 Uiso 1 1 calc R U
C43 C -0.2019(5) 0.5163(3) 0.96530(17) 0.0494(11) Uani 1 1 d . .
H43 H -0.2450 0.4762 0.9857 0.059 Uiso 1 1 calc R U
C44 C -0.2357(5) 0.5866(3) 0.98341(17) 0.0499(11) Uani 1 1 d . .
C45 C -0.1748(5) 0.6430(3) 0.95077(18) 0.0509(12) Uani 1 1 d . .
H45 H -0.1987 0.6918 0.9610 0.061 Uiso 1 1 calc R U
C46 C -0.0798(5) 0.6301(2) 0.90350(17) 0.0400(10) Uani 1 1 d . .
H46 H -0.0397 0.6702 0.8823 0.048 Uiso 1 1 calc R U
C47 C -0.3293(6) 0.5998(3) 1.03768(19) 0.0763(16) Uani 1 1 d . .
H47A H -0.2609 0.5987 1.0714 0.114 Uiso 1 1 calc R U
H47B H -0.4081 0.5618 1.0415 0.114 Uiso 1 1 calc R U
H47C H -0.3796 0.6476 1.0352 0.114 Uiso 1 1 calc R U

loop_
_atom_site_aniso_label
_atom_site_aniso_U_11
_atom_site_aniso_U_22
_atom_site_aniso_U_33
_atom_site_aniso_U_23
_atom_site_aniso_U_13
_atom_site_aniso_U_12
Ti1 0.0241(3) 0.0241(3) 0.0258(3) 0.0026(3) 0.0025(3) -0.0024(3)
N1 0.0229(16) 0.0256(15) 0.0307(17) 0.0016(13) 0.0011(13) -0.0041(12)
C1 0.039(2) 0.045(3) 0.045(3) -0.002(2) -0.004(2) -0.014(2)
C2 0.0254(16) 0.031(2) 0.0221(18) -0.0032(17) -0.0017(14) -0.0014(17)
C3 0.039(2) 0.035(2) 0.029(2) -0.0011(17) 0.0014(19) 0.000(2)
C4 0.054(3) 0.044(2) 0.040(3) 0.013(2) 0.002(2) 0.003(2)
C5 0.051(3) 0.072(3) 0.028(2) 0.011(2) 0.003(2) 0.000(3)
C6 0.044(2) 0.076(3) 0.028(2) -0.011(3) 0.0042(18) 0.009(3)
C7 0.035(2) 0.045(2) 0.036(2) -0.0106(19) -0.0030(19) 0.0072(19)
C8 0.0194(14) 0.0290(18) 0.0304(18) -0.0020(19) -0.0001(16) -0.0022(16)
C9 0.027(2) 0.031(2) 0.034(2) -0.0041(18) -0.0013(17) -0.0037(17)
C10 0.0269(19) 0.030(2) 0.044(3) -0.0041(18) 0.0030(17) -0.0068(17)
C11 0.0266(18) 0.0269(19) 0.041(2) 0.0064(19) 0.0002(19) -0.0088(16)
C12 0.0217(17) 0.031(2) 0.030(2) 0.0065(16) 0.0021(15) -0.0034(15)
C13 0.0215(16) 0.033(2) 0.028(2) 0.0041(18) -0.0019(17) -0.0014(15)
C14 0.0263(19) 0.031(2) 0.029(2) 0.0003(17) 0.0010(17) 0.0052(17)
C15 0.032(2) 0.035(2) 0.034(2) 0.0022(19) -0.0007(17) 0.0030(18)
C16 0.047(2) 0.038(2) 0.041(3) 0.010(2) 0.011(2) 0.016(2)
C17 0.054(3) 0.047(3) 0.027(2) 0.001(2) 0.004(2) 0.019(2)
C18 0.052(3) 0.049(3) 0.035(2) -0.007(2) -0.015(2) 0.011(2)
C19 0.038(2) 0.039(2) 0.036(2) 0.0016(18) -0.007(2) 0.003(2)
C20 0.101(4) 0.058(3) 0.032(2) 0.003(2) -0.006(3) 0.035(3)
C21 0.0265(17) 0.0256(19) 0.0257(19) 0.0041(17) -0.0024(18) 0.0052(15)
C22 0.032(2) 0.032(2) 0.037(2) 0.0029(18) -0.0002(19) 0.0073(19)
C23 0.038(2) 0.050(3) 0.036(2) 0.004(2) 0.008(2) 0.011(2)
C24 0.052(3) 0.035(2) 0.034(2) -0.0041(19) -0.006(2) 0.015(2)
C25 0.042(2) 0.029(2) 0.040(2) -0.0017(19) -0.011(2) 0.0065(18)
C26 0.0297(19) 0.031(2) 0.031(2) 0.0027(17) -0.0019(17) 0.0021(17)
C27 0.071(3) 0.076(4) 0.044(3) -0.023(3) -0.007(2) 0.027(3)
C28 0.0265(19) 0.030(2) 0.031(2) 0.0029(18) 0.0053(17) 0.0010(17)
C29 0.0282(18) 0.036(2) 0.034(2) 0.002(2) 0.0085(17) -0.001(2)
C30 0.040(2) 0.026(2) 0.036(2) 0.0037(18) 0.0149(19) -0.0035(18)
C31 0.041(2) 0.037(2) 0.031(2) 0.0145(18) 0.0138(19) 0.0100(18)
C32 0.033(2) 0.036(2) 0.028(2) 0.0016(17) 0.0068(17) 0.0014(17)
C33 0.0261(18) 0.030(2) 0.031(2) -0.0001(17) 0.0022(17) -0.0014(17)
C34 0.0311(18) 0.0247(19) 0.034(2) -0.0013(18) 0.0050(16) 0.0026(16)
C35 0.0245(18) 0.028(2) 0.039(2) -0.0018(18) 0.0012(16) 0.0010(15)
C36 0.030(2) 0.026(2) 0.044(2) 0.0059(18) 0.0099(19) -0.0009(17)
C37 0.033(2) 0.028(2) 0.037(2) 0.0043(17) 0.0045(19) 0.0089(18)
C38 0.0267(19) 0.038(2) 0.040(2) 0.004(2) -0.0005(16) -0.0035(19)
C39 0.0277(18) 0.035(2) 0.039(2) 0.0092(18) 0.0060(17) -0.0028(16)
C40 0.042(2) 0.045(3) 0.046(3) 0.008(2) 0.002(2) 0.006(2)
C41 0.0248(19) 0.039(2) 0.032(2) -0.0041(18) -0.0014(17) 0.0023(17)
C42 0.044(2) 0.044(3) 0.036(3) -0.008(2) 0.007(2) -0.006(2)
C43 0.048(3) 0.064(3) 0.036(2) -0.009(2) 0.011(2) -0.012(3)
C44 0.037(2) 0.079(3) 0.033(2) -0.012(3) 0.0030(18) 0.004(3)
C45 0.047(3) 0.061(3) 0.045(3) -0.018(2) -0.007(2) 0.021(3)
C46 0.036(2) 0.044(3) 0.040(3) -0.001(2) -0.007(2) 0.008(2)
C47 0.068(3) 0.117(5) 0.044(3) -0.021(3) 0.013(3) 0.013(3)

loop_
_atom_type_symbol
_atom_type_description
_atom_type_scat_dispersion_real
_atom_type_scat_dispersion_imag
_atom_type_scat_source
C C 0.0033 0.0016 'International Tables Vol C Tables 4.2.6.8 and 6.1.1.4'
H H 0.0000 0.0000 'International Tables Vol C Tables 4.2.6.8 and 6.1.1.4'
N N 0.0061 0.0033 'International Tables Vol C Tables 4.2.6.8 and 6.1.1.4'
Ti Ti 0.2776 0.4457 'International Tables Vol C Tables 4.2.6.8 and 6.1.1.4'

loop_
_geom_angle_atom_site_label_1
_geom_angle_atom_site_label_2
_geom_angle_atom_site_label_3
_geom_angle
N1 Ti1 C8 111.72(13)
N1 Ti1 C12 83.32(12)
C8 Ti1 C12 37.31(12)
N1 Ti1 C9 142.76(13)
C8 Ti1 C9 37.44(13)
C12 Ti1 C9 59.49(13)
N1 Ti1 C30 91.15(13)
C8 Ti1 C30 132.82(14)
C12 Ti1 C30 161.58(13)
C9 Ti1 C30 124.65(14)
N1 Ti1 C29 83.65(12)
C8 Ti1 C29 162.48(13)
C12 Ti1 C29 159.41(12)
C9 Ti1 C29 131.14(13)
C30 Ti1 C29 34.36(12)
N1 Ti1 C31 124.59(13)
C8 Ti1 C31 105.85(14)
C12 Ti1 C31 143.14(13)
C9 Ti1 C31 90.29(14)
C30 Ti1 C31 34.38(13)
C29 Ti1 C31 57.04(13)
N1 Ti1 C28 110.51(12)
C8 Ti1 C28 135.91(13)
C12 Ti1 C28 140.99(13)
C9 Ti1 C28 98.81(13)
C30 Ti1 C28 57.30(12)
C29 Ti1 C28 34.29(12)
C31 Ti1 C28 57.38(12)
N1 Ti1 C32 139.79(13)
C8 Ti1 C32 108.00(13)
C12 Ti1 C32 135.01(13)
C9 Ti1 C32 76.32(13)
C30 Ti1 C32 56.15(13)
C29 Ti1 C32 56.15(13)
C31 Ti1 C32 33.70(12)
C28 Ti1 C32 34.25(12)
N1 Ti1 C10 123.59(12)
C8 Ti1 C10 59.91(13)
C12 Ti1 C10 57.12(13)
C9 Ti1 C10 34.32(12)
C30 Ti1 C10 137.97(13)
C29 Ti1 C10 119.38(13)
C31 Ti1 C10 110.06(14)
C28 Ti1 C10 86.30(12)
C32 Ti1 C10 82.06(13)
N1 Ti1 C11 91.41(12)
C8 Ti1 C11 59.99(12)
C12 Ti1 C11 34.31(12)
C9 Ti1 C11 57.35(13)
C30 Ti1 C11 164.01(13)
C29 Ti1 C11 130.50(13)
C31 Ti1 C11 143.36(14)
C28 Ti1 C11 107.15(12)
C32 Ti1 C11 114.02(13)
C10 Ti1 C11 33.36(12)
N1 Ti1 C13 102.11(12)
C8 Ti1 C13 35.83(12)
C12 Ti1 C13 63.36(12)
C9 Ti1 C13 64.49(12)
C30 Ti1 C13 101.01(12)
C29 Ti1 C13 135.37(12)
C31 Ti1 C13 85.58(12)
C28 Ti1 C13 140.21(12)
C32 Ti1 C13 106.36(12)
C10 Ti1 C13 94.37(12)
C11 Ti1 C13 93.88(11)
C2 N1 C1 105.4(3)
C2 N1 Ti1 126.8(2)
C1 N1 Ti1 127.8(2)
C3 C2 C7 118.8(3)
C3 C2 N1 119.5(3)
C7 C2 N1 121.7(3)
C4 C3 C2 121.1(4)
C5 C4 C3 120.1(4)
C4 C5 C6 119.6(4)
C5 C6 C7 120.7(4)
C6 C7 C2 119.8(4)
C12 C8 C9 104.9(3)
C12 C8 C13 120.0(3)
C9 C8 C13 123.0(3)
C12 C8 Ti1 75.94(18)
C9 C8 Ti1 76.06(19)
C13 C8 Ti1 82.49(18)
C10 C9 C8 108.6(3)
C10 C9 Ti1 77.7(2)
C8 C9 Ti1 66.50(18)
C11 C10 C9 109.0(3)
C11 C10 Ti1 73.7(2)
C9 C10 Ti1 68.0(2)
C10 C11 C12 107.8(3)
C10 C11 Ti1 73.0(2)
C12 C11 Ti1 67.43(18)
C11 C12 C8 109.4(3)
C11 C12 Ti1 78.3(2)
C8 C12 Ti1 66.76(17)
C8 C13 C14 120.0(3)
C8 C13 C21 116.5(3)
C14 C13 C21 114.7(3)
C8 C13 Ti1 61.67(16)
C14 C13 Ti1 121.4(2)
C21 C13 Ti1 112.3(2)
C19 C14 C15 116.5(3)
C19 C14 C13 121.8(3)
C15 C14 C13 121.7(3)
C16 C15 C14 121.3(4)
C15 C16 C17 121.2(4)
C18 C17 C16 117.4(4)
C18 C17 C20 121.6(4)
C16 C17 C20 121.0(4)
C17 C18 C19 121.4(4)
C18 C19 C14 122.2(4)
C22 C21 C26 117.4(3)
C22 C21 C13 119.0(3)
C26 C21 C13 123.6(3)
C23 C22 C21 121.4(4)
C24 C23 C22 121.0(4)
C23 C24 C25 117.8(4)
C23 C24 C27 120.4(4)
C25 C24 C27 121.8(4)
C24 C25 C26 121.5(4)
C25 C26 C21 120.9(3)
C29 C28 C32 106.0(3)
C29 C28 C33 129.4(3)
C32 C28 C33 123.5(3)
C29 C28 Ti1 72.3(2)
C32 C28 Ti1 73.3(2)
C33 C28 Ti1 128.5(2)
C30 C29 C28 108.9(3)
C30 C29 Ti1 72.8(2)
C28 C29 Ti1 73.4(2)
C29 C30 C31 107.9(3)
C29 C30 Ti1 72.8(2)
C31 C30 Ti1 73.0(2)
C32 C31 C30 107.2(3)
C32 C31 Ti1 73.9(2)
C30 C31 Ti1 72.6(2)
C31 C32 C28 110.0(4)
C31 C32 Ti1 72.4(2)
C28 C32 Ti1 72.5(2)
C28 C33 C34 114.3(3)
C28 C33 C41 110.7(3)
C34 C33 C41 113.5(3)
C35 C34 C39 117.6(3)
C35 C34 C33 119.9(3)
C39 C34 C33 122.5(3)
C36 C35 C34 121.2(3)
C35 C36 C37 121.3(3)
C38 C37 C36 117.4(3)
C38 C37 C40 121.1(3)
C36 C37 C40 121.5(3)
C39 C38 C37 121.5(3)
C38 C39 C34 121.0(3)
C42 C41 C46 116.9(4)
C42 C41 C33 123.2(3)
C46 C41 C33 119.8(3)
C41 C42 C43 121.5(4)
C44 C43 C42 121.6(4)
C45 C44 C43 116.7(4)
C45 C44 C47 122.4(5)
C43 C44 C47 120.8(5)
C44 C45 C46 121.8(4)
C45 C46 C41 121.4(4)

loop_
_geom_bond_atom_site_label_1
_geom_bond_atom_site_label_2
_geom_bond_distance
Ti1 N1 1.983(3)
Ti1 C8 2.176(3)
Ti1 C12 2.297(3)
Ti1 C9 2.303(4)
Ti1 C30 2.381(3)
Ti1 C29 2.381(3)
Ti1 C31 2.387(3)
Ti1 C28 2.395(4)
Ti1 C32 2.406(4)
Ti1 C10 2.427(4)
Ti1 C11 2.436(3)
Ti1 C13 2.451(3)
N1 C2 1.445(4)
N1 C1 1.472(4)
C2 C3 1.381(5)
C2 C7 1.392(5)
C3 C4 1.379(5)
C4 C5 1.376(5)
C5 C6 1.377(6)
C6 C7 1.386(5)
C8 C12 1.435(5)
C8 C9 1.443(5)
C8 C13 1.447(5)
C9 C10 1.400(5)
C10 C11 1.396(5)
C11 C12 1.402(5)
C13 C14 1.494(5)
C13 C21 1.502(5)
C14 C19 1.390(5)
C14 C15 1.401(5)
C15 C16 1.390(5)
C16 C17 1.397(6)
C17 C18 1.382(6)
C17 C20 1.512(5)
C18 C19 1.384(5)
C21 C22 1.391(5)
C21 C26 1.392(5)
C22 C23 1.385(5)
C23 C24 1.383(6)
C24 C25 1.385(5)
C24 C27 1.510(5)
C25 C26 1.386(5)
C28 C29 1.408(5)
C28 C32 1.413(5)
C28 C33 1.520(5)
C29 C30 1.407(5)
C30 C31 1.409(5)
C31 C32 1.389(5)
C33 C34 1.522(5)
C33 C41 1.532(5)
C34 C35 1.391(5)
C34 C39 1.392(5)
C35 C36 1.382(5)
C36 C37 1.391(5)
C37 C38 1.390(5)
C37 C40 1.502(5)
C38 C39 1.383(5)
C41 C42 1.385(5)
C41 C46 1.391(5)
C42 C43 1.391(5)
C43 C44 1.388(6)
C44 C45 1.385(6)
C44 C47 1.514(6)
C45 C46 1.388(6)

loop_
_geom_torsion_atom_site_label_1
_geom_torsion_atom_site_label_2
_geom_torsion_atom_site_label_3
_geom_torsion_atom_site_label_4
_geom_torsion
C1 N1 C2 C3 103.9(4)
Ti1 N1 C2 C3 -73.5(4)
C1 N1 C2 C7 -74.3(4)
Ti1 N1 C2 C7 108.3(3)
C7 C2 C3 C4 -1.6(6)
N1 C2 C3 C4 -179.9(3)
C2 C3 C4 C5 0.3(6)
C3 C4 C5 C6 0.7(6)
C4 C5 C6 C7 -0.5(6)
C5 C6 C7 C2 -0.8(6)
C3 C2 C7 C6 1.9(5)
N1 C2 C7 C6 -179.9(3)
C12 C8 C9 C10 4.1(4)
C13 C8 C9 C10 -138.2(3)
Ti1 C8 C9 C10 -67.0(2)
C12 C8 C9 Ti1 71.0(2)
C13 C8 C9 Ti1 -71.2(3)
C8 C9 C10 C11 -2.9(4)
Ti1 C9 C10 C11 -62.6(3)
C8 C9 C10 Ti1 59.7(2)
C9 C10 C11 C12 0.4(4)
Ti1 C10 C11 C12 -58.6(2)
C9 C10 C11 Ti1 59.1(2)
C10 C11 C12 C8 2.2(4)
Ti1 C11 C12 C8 -59.9(2)
C10 C11 C12 Ti1 62.2(2)
C9 C8 C12 C11 -3.8(4)
C13 C8 C12 C11 139.8(3)
Ti1 C8 C12 C11 67.3(2)
C9 C8 C12 Ti1 -71.1(2)
C13 C8 C12 Ti1 72.5(3)
C12 C8 C13 C14 179.2(3)
C9 C8 C13 C14 -43.8(4)
Ti1 C8 C13 C14 -111.8(3)
C12 C8 C13 C21 33.4(4)
C9 C8 C13 C21 170.3(3)
Ti1 C8 C13 C21 102.3(3)
C12 C8 C13 Ti1 -68.9(3)
C9 C8 C13 Ti1 68.0(3)
C8 C13 C14 C19 -18.8(5)
C21 C13 C14 C19 127.6(4)
Ti1 C13 C14 C19 -92.0(4)
C8 C13 C14 C15 163.0(3)
C21 C13 C14 C15 -50.5(4)
Ti1 C13 C14 C15 89.9(4)
C19 C14 C15 C16 3.3(5)
C13 C14 C15 C16 -178.4(3)
C14 C15 C16 C17 -1.0(6)
C15 C16 C17 C18 -1.6(6)
C15 C16 C17 C20 177.6(4)
C16 C17 C18 C19 1.7(6)
C20 C17 C18 C19 -177.4(4)
C17 C18 C19 C14 0.7(6)
C15 C14 C19 C18 -3.2(5)
C13 C14 C19 C18 178.5(3)
C8 C13 C21 C22 49.6(4)
C14 C13 C21 C22 -98.0(4)
Ti1 C13 C21 C22 118.0(3)
C8 C13 C21 C26 -131.0(3)
C14 C13 C21 C26 81.3(4)
Ti1 C13 C21 C26 -62.6(4)
C26 C21 C22 C23 0.5(5)
C13 C21 C22 C23 179.9(3)
C21 C22 C23 C24 -0.5(6)
C22 C23 C24 C25 0.1(6)
C22 C23 C24 C27 179.3(4)
C23 C24 C25 C26 0.3(6)
C27 C24 C25 C26 -178.9(4)
C24 C25 C26 C21 -0.2(5)
C22 C21 C26 C25 -0.1(5)
C13 C21 C26 C25 -179.5(3)
C32 C28 C29 C30 -1.5(4)
C33 C28 C29 C30 -169.6(3)
Ti1 C28 C29 C30 64.6(2)
C32 C28 C29 Ti1 -66.1(2)
C33 C28 C29 Ti1 125.7(4)
C28 C29 C30 C31 0.1(4)
Ti1 C29 C30 C31 65.1(2)
C28 C29 C30 Ti1 -65.0(2)
C29 C30 C31 C32 1.3(4)
Ti1 C30 C31 C32 66.3(2)
C29 C30 C31 Ti1 -65.0(2)
C30 C31 C32 C28 -2.3(4)
Ti1 C31 C32 C28 63.1(3)
C30 C31 C32 Ti1 -65.4(2)
C29 C28 C32 C31 2.3(4)
C33 C28 C32 C31 171.4(3)
Ti1 C28 C32 C31 -63.1(3)
C29 C28 C32 Ti1 65.4(2)
C33 C28 C32 Ti1 -125.5(3)
C29 C28 C33 C34 -43.8(5)
C32 C28 C33 C34 149.9(3)
Ti1 C28 C33 C34 54.9(4)
C29 C28 C33 C41 85.9(4)
C32 C28 C33 C41 -80.4(4)
Ti1 C28 C33 C41 -175.4(2)
C28 C33 C34 C35 -107.0(4)
C41 C33 C34 C35 124.8(4)
C28 C33 C34 C39 72.1(4)
C41 C33 C34 C39 -56.2(4)
C39 C34 C35 C36 -1.7(5)
C33 C34 C35 C36 177.4(3)
C34 C35 C36 C37 -0.4(5)
C35 C36 C37 C38 1.9(5)
C35 C36 C37 C40 -176.1(3)
C36 C37 C38 C39 -1.2(5)
C40 C37 C38 C39 176.7(3)
C37 C38 C39 C34 -1.0(6)
C35 C34 C39 C38 2.4(5)
C33 C34 C39 C38 -176.7(3)
C28 C33 C41 C42 -8.7(5)
C34 C33 C41 C42 121.4(4)
C28 C33 C41 C46 168.0(3)
C34 C33 C41 C46 -61.9(4)
C46 C41 C42 C43 -1.2(6)
C33 C41 C42 C43 175.6(4)
C41 C42 C43 C44 -0.8(7)
C42 C43 C44 C45 2.5(6)
C42 C43 C44 C47 -175.1(4)
C43 C44 C45 C46 -2.4(6)
C47 C44 C45 C46 175.2(4)
C44 C45 C46 C41 0.4(6)
C42 C41 C46 C45 1.4(6)
C33 C41 C46 C45 -175.5(3)
